data_4133756
loop_
_publ_author_name
'Bruch, Quinton J.'
'Connor, Gannon P.'
'Chen, Chun-Hsing'
'Holland, Patrick L.'
'Mayer, James M.'
'Hasanayn, Faraj'
'Miller, Alexander J. M.'

_publ_section_title
;
 Dinitrogen Reduction to Ammonium at Rhenium Utilizing Light and
 Proton-Coupled Electron Transfer.
;
_journal_name_full 'Journal of the American Chemical Society'
_journal_paper_doi 10.1021/jacs.9b10031
_journal_year 2019
_chemical_formula_moiety 'C17 H31 Cl2 N2 O2 P2 Re'
_chemical_formula_sum 'C17 H31 Cl2 N2 O2 P2 Re'
_chemical_formula_weight 614.48
_space_group_crystal_system monoclinic
_space_group_IT_number 14
_space_group_name_Hall '-P 2ybc'
_space_group_name_H-M_alt 'P 1 21/c 1'
_atom_sites_solution_hydrogens geom
_audit_creation_date 2019-08-18
_audit_creation_method
;
Olex2 1.2
(compiled 2018.05.29 svn.r3508 for OlexSys, GUI svn.r5506)
;
_cell_angle_alpha 90
_cell_angle_beta 99.3350(10)
_cell_angle_gamma 90
_cell_formula_units_Z 8
_cell_length_a 17.3593(2)
_cell_length_b 16.8784(2)
_cell_length_c 15.7289(2)
_cell_measurement_reflns_used 9841
_cell_measurement_temperature 100(2)
_cell_measurement_theta_max 70.05
_cell_measurement_theta_min 4.39
_cell_volume 4547.49(10)
_computing_molecular_graphics 'Olex2 (Dolomanov et al., 2009)'
_computing_publication_material 'Olex2 (Dolomanov et al., 2009)'
_computing_structure_refinement 'ShelXL (Sheldrick, 2015)'
_computing_structure_solution 'SHELXT 2014/5 (Sheldrick, 2014)'
_diffrn_ambient_temperature 100.15
_diffrn_measured_fraction_theta_full 0.992
_diffrn_measured_fraction_theta_max 0.990
_diffrn_measurement_device_type 'Bruker APEX-II CCD'
_diffrn_measurement_method '\f and \w scans'
_diffrn_radiation_type CuK\a
_diffrn_radiation_wavelength 1.54178
_diffrn_reflns_av_R_equivalents 0.0304
_diffrn_reflns_av_unetI/netI 0.0197
_diffrn_reflns_Laue_measured_fraction_full 0.992
_diffrn_reflns_Laue_measured_fraction_max 0.990
_diffrn_reflns_limit_h_max 21
_diffrn_reflns_limit_h_min -20
_diffrn_reflns_limit_k_max 20
_diffrn_reflns_limit_k_min -20
_diffrn_reflns_limit_l_max 18
_diffrn_reflns_limit_l_min -19
_diffrn_reflns_number 51233
_diffrn_reflns_point_group_measured_fraction_full 0.992
_diffrn_reflns_point_group_measured_fraction_max 0.990
_diffrn_reflns_theta_full 67.679
_diffrn_reflns_theta_max 70.111
_diffrn_reflns_theta_min 2.579
_diffrn_standards_number 0
_exptl_absorpt_coefficient_mu 14.064
_exptl_absorpt_correction_T_max 0.3148
_exptl_absorpt_correction_T_min 0.0862
_exptl_absorpt_correction_type multi-scan
_exptl_absorpt_process_details
'SADABS-2016/2 (Bruker,2016/2) was used for absorption correction. wR2(int) was 0.0897 before and 0.0429 after correction. The Ratio of minimum to maximum transmission is 0.2738. The \l/2 correction factor is Not present.'
_exptl_crystal_colour orange
_exptl_crystal_density_diffrn 1.795
_exptl_crystal_description block
_exptl_crystal_F_000 2416
_exptl_crystal_size_max 0.254
_exptl_crystal_size_mid 0.194
_exptl_crystal_size_min 0.18
_refine_diff_density_max 1.569
_refine_diff_density_min -1.667
_refine_diff_density_rms 0.124
_refine_ls_extinction_method none
_refine_ls_goodness_of_fit_ref 1.229
_refine_ls_hydrogen_treatment constr
_refine_ls_matrix_type full
_refine_ls_number_parameters 485
_refine_ls_number_reflns 8561
_refine_ls_number_restraints 0
_refine_ls_restrained_S_all 1.229
_refine_ls_R_factor_all 0.0349
_refine_ls_R_factor_gt 0.0338
_refine_ls_shift/su_max 0.002
_refine_ls_shift/su_mean 0.000
_refine_ls_structure_factor_coef Fsqd
_refine_ls_weighting_details 'w=1/[\s^2^(Fo^2^)+(0.0148P)^2^+26.9414P] where P=(Fo^2^+2Fc^2^)/3'
_refine_ls_weighting_scheme calc
_refine_ls_wR_factor_gt 0.0729
_refine_ls_wR_factor_ref 0.0734
_reflns_Friedel_coverage 0.000
_reflns_number_gt 8273
_reflns_number_total 8561
_reflns_threshold_expression 'I > 2\s(I)'
_cod_data_source_file ja9b10031_si_002.cif
_cod_data_source_block x1804003
_cod_database_code 4133756
_shelx_shelxl_version_number 2018/3
_shelx_space_group_comment
;
The symmetry employed for this shelxl refinement is uniquely defined
by the following loop, which should always be used as a source of
symmetry information in preference to the above space-group names.
They are only intended as comments.
;
_shelx_estimated_absorpt_t_max 0.186
_shelx_estimated_absorpt_t_min 0.124
_olex2_refinement_description
;
1. Fixed Uiso
 At 1.2 times of:
  All C(H) groups
 At 1.5 times of:
  All C(H,H,H) groups
2.a Ternary CH refined with riding coordinates:
 C6(H6), C12(H12), C9(H9), C15(H15), C23(H23), C29(H29), C32(H32), C26(H26)
2.b Aromatic/amide H refined with riding coordinates:
 C21(H21), C20(H20), C3(H3), C2(H2), C19(H19), C4(H4)
2.c Idealised Me refined as rotating group:
 C16(H16A,H16B,H16C), C8(H8A,H8B,H8C), C7(H7A,H7B,H7C), C24(H24A,H24B,H24C),
 C33(H33A,H33B,H33C), C10(H10A,H10B,H10C), C27(H27A,H27B,H27C), C34(H34A,H34B,
 H34C), C25(H25A,H25B,H25C), C13(H13A,H13B,H13C), C28(H28A,H28B,H28C), C11(H11A,
 H11B,H11C), C14(H14A,H14B,H14C), C17(H17A,H17B,H17C), C30(H30A,H30B,H30C),
 C31(H31A,H31B,H31C)
;
_olex2_submission_special_instructions 'No special instructions were received'

loop_
_space_group_symop_operation_xyz
'x, y, z'
'-x, y+1/2, -z+1/2'
'-x, -y, -z'
'x, -y-1/2, z-1/2'

loop_
_atom_site_label
_atom_site_type_symbol
_atom_site_fract_x
_atom_site_fract_y
_atom_site_fract_z
_atom_site_U_iso_or_equiv
_atom_site_adp_type
_atom_site_occupancy
_atom_site_site_symmetry_order
_atom_site_calc_flag
_atom_site_refinement_flags_posn
Re1 Re 0.62996(2) 0.36553(2) 0.70521(2) 0.01364(6) Uani 1 1 d .
Re2 Re 0.14299(2) 0.36539(2) 0.79293(2) 0.01400(6) Uani 1 1 d .
Cl2 Cl 0.70460(6) 0.25964(6) 0.62562(7) 0.0178(2) Uani 1 1 d .
Cl4 Cl 0.24011(7) 0.25860(6) 0.87023(7) 0.0184(2) Uani 1 1 d .
Cl1 Cl 0.52984(7) 0.36541(7) 0.57880(7) 0.0232(2) Uani 1 1 d .
P3 P 0.24520(7) 0.45670(7) 0.84301(7) 0.0140(2) Uani 1 1 d .
Cl3 Cl 0.07900(7) 0.36215(8) 0.91879(8) 0.0253(2) Uani 1 1 d .
P1 P 0.71782(7) 0.45786(7) 0.65756(7) 0.0141(2) Uani 1 1 d .
P2 P 0.59263(7) 0.25186(7) 0.77920(7) 0.0156(2) Uani 1 1 d .
P4 P 0.08362(7) 0.25330(7) 0.71649(8) 0.0172(2) Uani 1 1 d .
O1 O 0.79349(19) 0.4513(2) 0.7391(2) 0.0186(7) Uani 1 1 d .
O2 O 0.67779(19) 0.23089(19) 0.8431(2) 0.0183(7) Uani 1 1 d .
O3 O 0.30169(19) 0.4457(2) 0.7667(2) 0.0187(7) Uani 1 1 d .
N3 N 0.2203(2) 0.3452(2) 0.7034(2) 0.0145(8) Uani 1 1 d .
N1 N 0.7330(2) 0.3446(2) 0.7954(2) 0.0132(7) Uani 1 1 d .
O4 O 0.1466(2) 0.2361(2) 0.6487(2) 0.0228(7) Uani 1 1 d .
C5 C 0.7379(3) 0.2822(3) 0.8496(3) 0.0164(9) Uani 1 1 d .
C18 C 0.2866(3) 0.3887(3) 0.7055(3) 0.0147(9) Uani 1 1 d .
C6 C 0.7680(3) 0.4378(3) 0.5661(3) 0.0193(10) Uani 1 1 d .
H6 H 0.791720 0.383956 0.575813 0.023 Uiso 1 1 calc R
C12 C 0.5706(3) 0.1559(3) 0.7264(3) 0.0185(10) Uani 1 1 d .
H12 H 0.614453 0.144369 0.694123 0.022 Uiso 1 1 calc R
C22 C 0.2077(3) 0.2848(3) 0.6467(3) 0.0197(10) Uani 1 1 d .
C9 C 0.6971(3) 0.5639(3) 0.6592(3) 0.0175(9) Uani 1 1 d .
H9 H 0.739849 0.592856 0.636647 0.021 Uiso 1 1 calc R
C21 C 0.2563(3) 0.2694(3) 0.5864(3) 0.0230(11) Uani 1 1 d .
H21 H 0.245251 0.227725 0.545687 0.028 Uiso 1 1 calc R
C16 C 0.4494(3) 0.2939(3) 0.8221(4) 0.0289(12) Uani 1 1 d .
H16A H 0.453526 0.347575 0.799489 0.043 Uiso 1 1 calc GR
H16B H 0.415354 0.294523 0.866024 0.043 Uiso 1 1 calc GR
H16C H 0.427478 0.258403 0.775053 0.043 Uiso 1 1 calc GR
C1 C 0.7962(3) 0.3924(3) 0.7980(3) 0.0158(9) Uani 1 1 d .
C15 C 0.5310(3) 0.2644(3) 0.8625(3) 0.0218(10) Uani 1 1 d .
H15 H 0.524985 0.211477 0.889214 0.026 Uiso 1 1 calc R
C23 C 0.3178(3) 0.4407(3) 0.9396(3) 0.0190(10) Uani 1 1 d .
H23 H 0.332263 0.383348 0.939606 0.023 Uiso 1 1 calc R
C20 C 0.3211(3) 0.3169(3) 0.5880(3) 0.0241(11) Uani 1 1 d .
H20 H 0.355005 0.308485 0.547142 0.029 Uiso 1 1 calc R
C3 C 0.8655(3) 0.3196(3) 0.9148(3) 0.0208(10) Uani 1 1 d .
H3 H 0.910801 0.311297 0.956610 0.025 Uiso 1 1 calc R
C2 C 0.8631(3) 0.3828(3) 0.8580(3) 0.0201(10) Uani 1 1 d .
H2 H 0.906007 0.418115 0.860274 0.024 Uiso 1 1 calc R
C29 C 0.0802(3) 0.1546(3) 0.7627(3) 0.0225(10) Uani 1 1 d .
H29 H 0.132666 0.144608 0.797940 0.027 Uiso 1 1 calc R
C19 C 0.3374(3) 0.3771(3) 0.6486(3) 0.0206(10) Uani 1 1 d .
H19 H 0.382533 0.409260 0.650409 0.025 Uiso 1 1 calc R
C32 C -0.0068(3) 0.2680(3) 0.6397(3) 0.0254(11) Uani 1 1 d .
H32 H -0.024952 0.214926 0.616175 0.031 Uiso 1 1 calc R
C8 C 0.7092(3) 0.4330(3) 0.4825(3) 0.0251(11) Uani 1 1 d .
H8A H 0.665349 0.399184 0.491454 0.038 Uiso 1 1 calc GR
H8B H 0.734700 0.410563 0.436796 0.038 Uiso 1 1 calc GR
H8C H 0.689902 0.486276 0.465803 0.038 Uiso 1 1 calc GR
C7 C 0.8353(3) 0.4951(4) 0.5589(4) 0.0312(12) Uani 1 1 d .
H7A H 0.814192 0.547771 0.542497 0.047 Uiso 1 1 calc GR
H7B H 0.864819 0.475753 0.514958 0.047 Uiso 1 1 calc GR
H7C H 0.869962 0.498349 0.614533 0.047 Uiso 1 1 calc GR
C4 C 0.8030(3) 0.2687(3) 0.9115(3) 0.0210(10) Uani 1 1 d .
H4 H 0.804495 0.225582 0.950514 0.025 Uiso 1 1 calc R
C24 C 0.3931(3) 0.4871(3) 0.9410(4) 0.0264(11) Uani 1 1 d .
H24A H 0.416255 0.473407 0.890101 0.040 Uiso 1 1 calc GR
H24B H 0.429711 0.473681 0.993194 0.040 Uiso 1 1 calc GR
H24C H 0.381747 0.543946 0.940581 0.040 Uiso 1 1 calc GR
C33 C 0.0065(4) 0.3202(4) 0.5641(4) 0.0360(14) Uani 1 1 d .
H33A H 0.029668 0.370605 0.585993 0.054 Uiso 1 1 calc GR
H33B H -0.043559 0.330188 0.526933 0.054 Uiso 1 1 calc GR
H33C H 0.041836 0.293191 0.530939 0.054 Uiso 1 1 calc GR
C10 C 0.6934(3) 0.5939(3) 0.7501(3) 0.0247(11) Uani 1 1 d .
H10A H 0.651260 0.566577 0.772825 0.037 Uiso 1 1 calc GR
H10B H 0.683233 0.651054 0.748185 0.037 Uiso 1 1 calc GR
H10C H 0.743193 0.583369 0.787427 0.037 Uiso 1 1 calc GR
C26 C 0.2251(3) 0.5634(3) 0.8351(3) 0.0191(10) Uani 1 1 d .
H26 H 0.273404 0.592511 0.861107 0.023 Uiso 1 1 calc R
C27 C 0.1605(4) 0.5831(3) 0.8863(4) 0.0360(14) Uani 1 1 d .
H27A H 0.112752 0.554854 0.861627 0.054 Uiso 1 1 calc GR
H27B H 0.150660 0.640319 0.883806 0.054 Uiso 1 1 calc GR
H27C H 0.176395 0.566900 0.946376 0.054 Uiso 1 1 calc GR
C34 C -0.0702(3) 0.3022(4) 0.6866(4) 0.0344(13) Uani 1 1 d .
H34A H -0.073382 0.270566 0.738162 0.052 Uiso 1 1 calc GR
H34B H -0.120672 0.300801 0.648167 0.052 Uiso 1 1 calc GR
H34C H -0.057212 0.357107 0.703402 0.052 Uiso 1 1 calc GR
C25 C 0.2817(4) 0.4543(4) 1.0209(4) 0.0370(14) Uani 1 1 d .
H25A H 0.272759 0.511132 1.027807 0.056 Uiso 1 1 calc GR
H25B H 0.317387 0.434653 1.071217 0.056 Uiso 1 1 calc GR
H25C H 0.231935 0.425957 1.015861 0.056 Uiso 1 1 calc GR
C13 C 0.4967(3) 0.1626(3) 0.6586(4) 0.0273(11) Uani 1 1 d .
H13A H 0.450846 0.165591 0.687449 0.041 Uiso 1 1 calc GR
H13B H 0.492480 0.115954 0.621018 0.041 Uiso 1 1 calc GR
H13C H 0.499694 0.210472 0.624065 0.041 Uiso 1 1 calc GR
C28 C 0.2027(4) 0.5899(3) 0.7419(4) 0.0294(12) Uani 1 1 d .
H28A H 0.243735 0.574364 0.709137 0.044 Uiso 1 1 calc GR
H28B H 0.196573 0.647634 0.739836 0.044 Uiso 1 1 calc GR
H28C H 0.153365 0.564811 0.716643 0.044 Uiso 1 1 calc GR
C11 C 0.6200(3) 0.5795(3) 0.5982(3) 0.0252(11) Uani 1 1 d .
H11A H 0.626188 0.565811 0.539159 0.038 Uiso 1 1 calc GR
H11B H 0.606207 0.635593 0.600936 0.038 Uiso 1 1 calc GR
H11C H 0.578581 0.546919 0.615801 0.038 Uiso 1 1 calc GR
C14 C 0.5673(3) 0.0868(3) 0.7876(3) 0.0278(12) Uani 1 1 d .
H14A H 0.617477 0.082043 0.826050 0.042 Uiso 1 1 calc GR
H14B H 0.556583 0.037789 0.754329 0.042 Uiso 1 1 calc GR
H14C H 0.525742 0.095969 0.821787 0.042 Uiso 1 1 calc GR
C17 C 0.5682(4) 0.3207(3) 0.9332(3) 0.0287(12) Uani 1 1 d .
H17A H 0.615974 0.296776 0.964460 0.043 Uiso 1 1 calc GR
H17B H 0.531510 0.330649 0.973206 0.043 Uiso 1 1 calc GR
H17C H 0.581017 0.370828 0.907328 0.043 Uiso 1 1 calc GR
C30 C 0.0660(4) 0.0884(3) 0.6956(4) 0.0333(13) Uani 1 1 d .
H30A H 0.017435 0.098966 0.655944 0.050 Uiso 1 1 calc GR
H30B H 0.061703 0.037635 0.724666 0.050 Uiso 1 1 calc GR
H30C H 0.109636 0.086291 0.663240 0.050 Uiso 1 1 calc GR
C31 C 0.0209(4) 0.1532(4) 0.8249(4) 0.0371(14) Uani 1 1 d .
H31A H 0.030622 0.198038 0.864822 0.056 Uiso 1 1 calc GR
H31B H 0.026020 0.103531 0.857504 0.056 Uiso 1 1 calc GR
H31C H -0.032042 0.157288 0.792100 0.056 Uiso 1 1 calc GR
N2 N 0.5913(2) 0.4321(3) 0.7651(3) 0.0209(9) Uani 1 1 d .
N4 N 0.0868(3) 0.4322(3) 0.7327(3) 0.0228(9) Uani 1 1 d .

loop_
_atom_site_aniso_label
_atom_site_aniso_U_11
_atom_site_aniso_U_22
_atom_site_aniso_U_33
_atom_site_aniso_U_23
_atom_site_aniso_U_13
_atom_site_aniso_U_12
Re1 0.01194(10) 0.01394(10) 0.01439(10) 0.00252(7) 0.00017(7) 0.00093(7)
Re2 0.01319(10) 0.01401(10) 0.01449(10) -0.00268(7) 0.00131(7) 0.00007(7)
Cl2 0.0195(5) 0.0151(5) 0.0189(5) -0.0008(4) 0.0030(4) 0.0003(4)
Cl4 0.0200(5) 0.0164(5) 0.0174(5) 0.0011(4) -0.0011(4) 0.0006(4)
Cl1 0.0168(5) 0.0291(6) 0.0213(5) 0.0056(5) -0.0039(4) -0.0010(5)
P3 0.0151(5) 0.0132(5) 0.0135(5) -0.0022(4) 0.0017(4) 0.0003(4)
Cl3 0.0236(6) 0.0314(6) 0.0232(6) -0.0058(5) 0.0104(5) -0.0042(5)
P1 0.0139(5) 0.0144(5) 0.0136(5) 0.0026(4) 0.0006(4) 0.0009(4)
P2 0.0148(5) 0.0155(6) 0.0161(5) 0.0023(4) 0.0010(4) -0.0001(4)
P4 0.0163(6) 0.0159(6) 0.0184(6) -0.0035(4) -0.0001(4) 0.0001(4)
O1 0.0175(16) 0.0165(16) 0.0207(17) 0.0060(13) 0.0000(13) -0.0026(13)
O2 0.0160(16) 0.0149(16) 0.0232(17) 0.0053(13) 0.0007(13) -0.0010(13)
O3 0.0178(16) 0.0193(17) 0.0195(17) -0.0059(13) 0.0049(13) -0.0025(13)
N3 0.0185(19) 0.0144(19) 0.0103(17) -0.0008(14) 0.0013(15) 0.0002(15)
N1 0.0121(18) 0.0124(18) 0.0134(18) 0.0002(14) -0.0029(14) 0.0008(14)
O4 0.0218(18) 0.0226(18) 0.0245(18) -0.0102(14) 0.0054(14) -0.0043(14)
C5 0.015(2) 0.015(2) 0.019(2) 0.0010(18) 0.0022(18) -0.0004(18)
C18 0.019(2) 0.009(2) 0.016(2) 0.0033(16) 0.0022(18) 0.0059(17)
C6 0.022(2) 0.018(2) 0.020(2) 0.0005(18) 0.0082(19) 0.0015(19)
C12 0.016(2) 0.018(2) 0.022(2) -0.0004(19) 0.0030(19) 0.0017(18)
C22 0.023(2) 0.018(2) 0.018(2) -0.0021(18) 0.0025(19) -0.0002(19)
C9 0.022(2) 0.011(2) 0.019(2) 0.0008(17) 0.0043(19) -0.0002(18)
C21 0.034(3) 0.019(2) 0.017(2) -0.0039(19) 0.010(2) 0.001(2)
C16 0.021(3) 0.028(3) 0.040(3) -0.008(2) 0.011(2) 0.000(2)
C1 0.018(2) 0.011(2) 0.018(2) 0.0030(17) 0.0018(18) 0.0050(17)
C15 0.026(3) 0.019(2) 0.022(2) 0.0049(19) 0.011(2) 0.003(2)
C23 0.018(2) 0.018(2) 0.019(2) -0.0004(18) -0.0021(19) -0.0028(19)
C20 0.035(3) 0.021(3) 0.019(2) 0.0015(19) 0.014(2) 0.005(2)
C3 0.020(2) 0.019(2) 0.021(2) 0.0021(19) -0.0057(19) 0.0020(19)
C2 0.018(2) 0.022(3) 0.020(2) 0.0016(19) -0.0015(19) -0.0022(19)
C29 0.023(2) 0.013(2) 0.030(3) 0.002(2) -0.002(2) -0.0025(19)
C19 0.025(3) 0.017(2) 0.022(2) 0.0027(19) 0.008(2) 0.0014(19)
C32 0.025(3) 0.017(2) 0.029(3) -0.004(2) -0.009(2) -0.001(2)
C8 0.033(3) 0.023(3) 0.019(2) 0.001(2) 0.006(2) 0.001(2)
C7 0.029(3) 0.033(3) 0.035(3) 0.002(2) 0.017(2) -0.005(2)
C4 0.024(3) 0.017(2) 0.020(2) 0.0064(19) -0.001(2) 0.0012(19)
C24 0.022(3) 0.026(3) 0.028(3) -0.001(2) -0.005(2) -0.007(2)
C33 0.050(4) 0.028(3) 0.025(3) 0.000(2) -0.009(3) 0.002(3)
C10 0.030(3) 0.020(3) 0.025(3) -0.003(2) 0.006(2) -0.002(2)
C26 0.021(2) 0.009(2) 0.026(3) -0.0005(18) 0.002(2) -0.0001(18)
C27 0.044(4) 0.021(3) 0.048(4) 0.000(2) 0.021(3) 0.012(3)
C34 0.018(3) 0.033(3) 0.050(4) 0.002(3) -0.004(2) 0.004(2)
C25 0.031(3) 0.060(4) 0.018(3) 0.002(3) -0.001(2) -0.006(3)
C13 0.026(3) 0.025(3) 0.028(3) -0.003(2) -0.003(2) -0.001(2)
C28 0.037(3) 0.021(3) 0.029(3) 0.006(2) 0.001(2) 0.001(2)
C11 0.027(3) 0.021(3) 0.027(3) 0.004(2) 0.003(2) 0.010(2)
C14 0.035(3) 0.022(3) 0.026(3) 0.001(2) 0.003(2) -0.007(2)
C17 0.038(3) 0.028(3) 0.020(3) 0.002(2) 0.006(2) 0.003(2)
C30 0.032(3) 0.022(3) 0.042(3) -0.004(2) -0.004(3) 0.000(2)
C31 0.042(3) 0.023(3) 0.050(4) 0.008(3) 0.018(3) -0.001(2)
N2 0.018(2) 0.021(2) 0.024(2) 0.0066(17) 0.0025(16) -0.0006(16)
N4 0.022(2) 0.022(2) 0.024(2) -0.0065(17) 0.0024(17) -0.0028(17)

loop_
_atom_type_symbol
_atom_type_description
_atom_type_scat_dispersion_real
_atom_type_scat_dispersion_imag
_atom_type_scat_source
C C 0.0181 0.0091 'International Tables Vol C Tables 4.2.6.8 and 6.1.1.4'
H H 0.0000 0.0000 'International Tables Vol C Tables 4.2.6.8 and 6.1.1.4'
N N 0.0311 0.0180 'International Tables Vol C Tables 4.2.6.8 and 6.1.1.4'
O O 0.0492 0.0322 'International Tables Vol C Tables 4.2.6.8 and 6.1.1.4'
P P 0.2955 0.4335 'International Tables Vol C Tables 4.2.6.8 and 6.1.1.4'
Cl Cl 0.3639 0.7018 'International Tables Vol C Tables 4.2.6.8 and 6.1.1.4'
Re Re -5.2083 5.8923 'International Tables Vol C Tables 4.2.6.8 and 6.1.1.4'

loop_
_geom_angle_atom_site_label_1
_geom_angle_atom_site_label_2
_geom_angle_atom_site_label_3
_geom_angle
Cl1 Re1 Cl2 87.26(4)
P1 Re1 Cl2 84.56(4)
P1 Re1 Cl1 98.81(4)
P1 Re1 P2 156.39(4)
P2 Re1 Cl2 83.11(4)
P2 Re1 Cl1 100.62(4)
N1 Re1 Cl2 77.23(10)
N1 Re1 Cl1 164.45(11)
N1 Re1 P1 78.82(11)
N1 Re1 P2 78.86(11)
N2 Re1 Cl2 173.35(14)
N2 Re1 Cl1 99.39(14)
N2 Re1 P1 94.20(15)
N2 Re1 P2 95.73(14)
N2 Re1 N1 96.12(18)
P3 Re2 Cl4 84.45(4)
P3 Re2 Cl3 99.19(4)
Cl3 Re2 Cl4 87.20(4)
P4 Re2 Cl4 83.19(4)
P4 Re2 P3 156.44(4)
P4 Re2 Cl3 100.15(4)
N3 Re2 Cl4 76.70(10)
N3 Re2 P3 78.83(11)
N3 Re2 Cl3 163.89(11)
N3 Re2 P4 78.85(11)
N4 Re2 Cl4 172.68(15)
N4 Re2 P3 94.90(15)
N4 Re2 Cl3 100.09(15)
N4 Re2 P4 94.83(15)
N4 Re2 N3 96.01(18)
O3 P3 Re2 100.48(12)
O3 P3 C23 100.0(2)
O3 P3 C26 100.7(2)
C23 P3 Re2 123.64(16)
C23 P3 C26 107.4(2)
C26 P3 Re2 119.26(16)
O1 P1 Re1 100.19(12)
O1 P1 C6 100.1(2)
O1 P1 C9 100.7(2)
C6 P1 Re1 122.45(17)
C9 P1 Re1 119.92(17)
C9 P1 C6 108.2(2)
O2 P2 Re1 100.28(12)
O2 P2 C12 100.6(2)
O2 P2 C15 98.9(2)
C12 P2 Re1 122.85(16)
C15 P2 Re1 119.45(17)
C15 P2 C12 108.8(2)
O4 P4 Re2 100.68(13)
O4 P4 C29 99.4(2)
O4 P4 C32 100.4(2)
C29 P4 Re2 124.29(17)
C29 P4 C32 107.9(2)
C32 P4 Re2 118.57(17)
C1 O1 P1 120.4(3)
C5 O2 P2 120.3(3)
C18 O3 P3 121.2(3)
C18 N3 Re2 121.4(3)
C22 N3 Re2 120.4(3)
C22 N3 C18 118.0(4)
C5 N1 Re1 120.7(3)
C5 N1 C1 118.6(4)
C1 N1 Re1 120.7(3)
C22 O4 P4 120.6(3)
O2 C5 N1 119.1(4)
O2 C5 C4 118.8(4)
N1 C5 C4 122.2(4)
O3 C18 N3 117.7(4)
O3 C18 C19 119.7(4)
N3 C18 C19 122.6(4)
P1 C6 H6 106.5
C8 C6 P1 110.4(3)
C8 C6 H6 106.5
C8 C6 C7 112.3(4)
C7 C6 P1 114.0(4)
C7 C6 H6 106.5
P2 C12 H12 106.4
C13 C12 P2 109.9(3)
C13 C12 H12 106.4
C14 C12 P2 114.7(4)
C14 C12 H12 106.4
C14 C12 C13 112.6(4)
N3 C22 C21 122.6(5)
O4 C22 N3 119.4(4)
O4 C22 C21 118.0(4)
P1 C9 H9 108.4
C10 C9 P1 112.1(3)
C10 C9 H9 108.4
C10 C9 C11 111.2(4)
C11 C9 P1 108.2(3)
C11 C9 H9 108.4
C22 C21 H21 121.2
C20 C21 C22 117.5(5)
C20 C21 H21 121.2
H16A C16 H16B 109.5
H16A C16 H16C 109.5
H16B C16 H16C 109.5
C15 C16 H16A 109.5
C15 C16 H16B 109.5
C15 C16 H16C 109.5
O1 C1 N1 118.5(4)
O1 C1 C2 119.1(4)
N1 C1 C2 122.4(4)
P2 C15 H15 108.1
C16 C15 P2 110.3(4)
C16 C15 H15 108.1
C17 C15 P2 111.5(4)
C17 C15 C16 110.6(4)
C17 C15 H15 108.1
P3 C23 H23 106.4
C24 C23 P3 114.2(4)
C24 C23 H23 106.4
C24 C23 C25 112.2(4)
C25 C23 P3 110.6(4)
C25 C23 H23 106.4
C21 C20 H20 119.6
C21 C20 C19 120.8(5)
C19 C20 H20 119.6
C2 C3 H3 119.6
C4 C3 H3 119.6
C4 C3 C2 120.9(4)
C1 C2 C3 117.7(5)
C1 C2 H2 121.2
C3 C2 H2 121.2
P4 C29 H29 106.9
C30 C29 P4 113.9(4)
C30 C29 H29 106.9
C30 C29 C31 112.3(5)
C31 C29 P4 109.7(4)
C31 C29 H29 106.9
C18 C19 C20 118.1(5)
C18 C19 H19 120.9
C20 C19 H19 120.9
P4 C32 H32 107.9
C33 C32 P4 111.7(4)
C33 C32 H32 107.9
C33 C32 C34 111.6(5)
C34 C32 P4 109.8(4)
C34 C32 H32 107.9
C6 C8 H8A 109.5
C6 C8 H8B 109.5
C6 C8 H8C 109.5
H8A C8 H8B 109.5
H8A C8 H8C 109.5
H8B C8 H8C 109.5
C6 C7 H7A 109.5
C6 C7 H7B 109.5
C6 C7 H7C 109.5
H7A C7 H7B 109.5
H7A C7 H7C 109.5
H7B C7 H7C 109.5
C5 C4 H4 120.9
C3 C4 C5 118.2(4)
C3 C4 H4 120.9
C23 C24 H24A 109.5
C23 C24 H24B 109.5
C23 C24 H24C 109.5
H24A C24 H24B 109.5
H24A C24 H24C 109.5
H24B C24 H24C 109.5
C32 C33 H33A 109.5
C32 C33 H33B 109.5
C32 C33 H33C 109.5
H33A C33 H33B 109.5
H33A C33 H33C 109.5
H33B C33 H33C 109.5
C9 C10 H10A 109.5
C9 C10 H10B 109.5
C9 C10 H10C 109.5
H10A C10 H10B 109.5
H10A C10 H10C 109.5
H10B C10 H10C 109.5
P3 C26 H26 108.5
C27 C26 P3 109.1(4)
C27 C26 H26 108.5
C27 C26 C28 110.5(5)
C28 C26 P3 111.7(4)
C28 C26 H26 108.5
C26 C27 H27A 109.5
C26 C27 H27B 109.5
C26 C27 H27C 109.5
H27A C27 H27B 109.5
H27A C27 H27C 109.5
H27B C27 H27C 109.5
C32 C34 H34A 109.5
C32 C34 H34B 109.5
C32 C34 H34C 109.5
H34A C34 H34B 109.5
H34A C34 H34C 109.5
H34B C34 H34C 109.5
C23 C25 H25A 109.5
C23 C25 H25B 109.5
C23 C25 H25C 109.5
H25A C25 H25B 109.5
H25A C25 H25C 109.5
H25B C25 H25C 109.5
C12 C13 H13A 109.5
C12 C13 H13B 109.5
C12 C13 H13C 109.5
H13A C13 H13B 109.5
H13A C13 H13C 109.5
H13B C13 H13C 109.5
C26 C28 H28A 109.5
C26 C28 H28B 109.5
C26 C28 H28C 109.5
H28A C28 H28B 109.5
H28A C28 H28C 109.5
H28B C28 H28C 109.5
C9 C11 H11A 109.5
C9 C11 H11B 109.5
C9 C11 H11C 109.5
H11A C11 H11B 109.5
H11A C11 H11C 109.5
H11B C11 H11C 109.5
C12 C14 H14A 109.5
C12 C14 H14B 109.5
C12 C14 H14C 109.5
H14A C14 H14B 109.5
H14A C14 H14C 109.5
H14B C14 H14C 109.5
C15 C17 H17A 109.5
C15 C17 H17B 109.5
C15 C17 H17C 109.5
H17A C17 H17B 109.5
H17A C17 H17C 109.5
H17B C17 H17C 109.5
C29 C30 H30A 109.5
C29 C30 H30B 109.5
C29 C30 H30C 109.5
H30A C30 H30B 109.5
H30A C30 H30C 109.5
H30B C30 H30C 109.5
C29 C31 H31A 109.5
C29 C31 H31B 109.5
C29 C31 H31C 109.5
H31A C31 H31B 109.5
H31A C31 H31C 109.5
H31B C31 H31C 109.5

loop_
_geom_bond_atom_site_label_1
_geom_bond_atom_site_label_2
_geom_bond_distance
Re1 Cl2 2.6394(11)
Re1 Cl1 2.4193(11)
Re1 P1 2.3848(12)
Re1 P2 2.3874(12)
Re1 N1 2.125(4)
Re1 N2 1.674(4)
Re2 Cl4 2.6277(11)
Re2 P3 2.3855(12)
Re2 Cl3 2.4227(12)
Re2 P4 2.3843(12)
Re2 N3 2.125(4)
Re2 N4 1.679(4)
P3 O3 1.679(3)
P3 C23 1.829(5)
P3 C26 1.835(5)
P1 O1 1.685(3)
P1 C6 1.830(5)
P1 C9 1.826(5)
P2 O2 1.685(3)
P2 C12 1.832(5)
P2 C15 1.833(5)
P4 O4 1.671(4)
P4 C29 1.822(5)
P4 C32 1.836(5)
O1 C1 1.353(6)
O2 C5 1.347(6)
O3 C18 1.357(6)
N3 C18 1.360(6)
N3 C22 1.349(6)
N1 C5 1.349(6)
N1 C1 1.357(6)
O4 C22 1.346(6)
C5 C4 1.386(7)
C18 C19 1.368(7)
C6 H6 1.0000
C6 C8 1.530(7)
C6 C7 1.535(7)
C12 H12 1.0000
C12 C13 1.532(7)
C12 C14 1.519(7)
C22 C21 1.393(7)
C9 H9 1.0000
C9 C10 1.528(7)
C9 C11 1.537(7)
C21 H21 0.9500
C21 C20 1.378(8)
C16 H16A 0.9800
C16 H16B 0.9800
C16 H16C 0.9800
C16 C15 1.538(7)
C1 C2 1.382(7)
C15 H15 1.0000
C15 C17 1.524(8)
C23 H23 1.0000
C23 C24 1.520(7)
C23 C25 1.530(8)
C20 H20 0.9500
C20 C19 1.390(7)
C3 H3 0.9500
C3 C2 1.388(7)
C3 C4 1.378(7)
C2 H2 0.9500
C29 H29 1.0000
C29 C30 1.529(7)
C29 C31 1.532(8)
C19 H19 0.9500
C32 H32 1.0000
C32 C33 1.526(8)
C32 C34 1.535(8)
C8 H8A 0.9800
C8 H8B 0.9800
C8 H8C 0.9800
C7 H7A 0.9800
C7 H7B 0.9800
C7 H7C 0.9800
C4 H4 0.9500
C24 H24A 0.9800
C24 H24B 0.9800
C24 H24C 0.9800
C33 H33A 0.9800
C33 H33B 0.9800
C33 H33C 0.9800
C10 H10A 0.9800
C10 H10B 0.9800
C10 H10C 0.9800
C26 H26 1.0000
C26 C27 1.520(8)
C26 C28 1.521(7)
C27 H27A 0.9800
C27 H27B 0.9800
C27 H27C 0.9800
C34 H34A 0.9800
C34 H34B 0.9800
C34 H34C 0.9800
C25 H25A 0.9800
C25 H25B 0.9800
C25 H25C 0.9800
C13 H13A 0.9800
C13 H13B 0.9800
C13 H13C 0.9800
C28 H28A 0.9800
C28 H28B 0.9800
C28 H28C 0.9800
C11 H11A 0.9800
C11 H11B 0.9800
C11 H11C 0.9800
C14 H14A 0.9800
C14 H14B 0.9800
C14 H14C 0.9800
C17 H17A 0.9800
C17 H17B 0.9800
C17 H17C 0.9800
C30 H30A 0.9800
C30 H30B 0.9800
C30 H30C 0.9800
C31 H31A 0.9800
C31 H31B 0.9800
C31 H31C 0.9800
